data_4067549
loop_
_publ_author_name
'Cushion, Michael G.'
'Meyer, Jens'
'Heath, Alex'
'Schwarz, Andrew D.'
'Fern\'andez, Ignacio'
'Breher, Frank'
'Mountford, Philip'

_publ_section_title
;
 Syntheses and Structural Diversity of Group 2 and Group 12
 Tris(pyrazolyl)methaneand Zwitterionic Tris(pyrazolyl)methanideCompounds
;
_journal_issue 5
_journal_name_full Organometallics
_journal_page_first 1174
_journal_paper_doi 10.1021/om901013b
_journal_volume 29
_journal_year 2010
_chemical_absolute_configuration unk
_chemical_formula_moiety 'C16 H21 Cl1 N6 Zn1'
_chemical_formula_sum 'C16 H21 Cl N6 Zn'
_chemical_formula_weight 398.22
_chemical_name_systematic
;
Zn{C(Me2pz)3}Cl
;
_space_group_IT_number 4
_symmetry_cell_setting monoclinic
_symmetry_space_group_name_Hall 'P 2yb'
_symmetry_space_group_name_H-M 'P 1 21 1'
_atom_sites_solution_hydrogens geom
_atom_sites_solution_primary direct
_atom_sites_solution_secondary difmap
_audit_creation_method CRYSTALS_ver_12.86
_cell_angle_alpha 90
_cell_angle_beta 90.2820(15)
_cell_angle_gamma 90
_cell_formula_units_Z 4
_cell_length_a 7.8808(3)
_cell_length_b 17.5757(6)
_cell_length_c 13.2885(5)
_cell_measurement_reflns_used 4221
_cell_measurement_temperature 150
_cell_measurement_theta_max 27
_cell_measurement_theta_min 5
_cell_volume 1840.58(12)
_computing_cell_refinement 'DENZO/SCALEPACK (Otwinowski & Minor, 1997)'
_computing_data_collection 'COLLECT (Nonius, 1997-2001).'
_computing_data_reduction 'DENZO/SCALEPACK (Otwinowski & Minor, 1997)'
_computing_molecular_graphics 'CAMERON (Watkin et al., 1996)'
_computing_publication_material 'CRYSTALS (Betteridge et al., 2003)'
_computing_structure_refinement 'CRYSTALS (Betteridge et al., 2003)'
_computing_structure_solution 'SIR92 (Altomare et al., 1994)'
_diffrn_ambient_temperature 150
_diffrn_measured_fraction_theta_full 0.992
_diffrn_measured_fraction_theta_max 0.989
_diffrn_measurement_device_type 'Nonius KappaCCD'
_diffrn_measurement_method \w
_diffrn_radiation_monochromator graphite
_diffrn_radiation_type 'Mo K\a'
_diffrn_radiation_wavelength 0.71073
_diffrn_reflns_av_R_equivalents 0.000
_diffrn_reflns_limit_h_max 10
_diffrn_reflns_limit_h_min -10
_diffrn_reflns_limit_k_max 22
_diffrn_reflns_limit_k_min -22
_diffrn_reflns_limit_l_max 17
_diffrn_reflns_limit_l_min -17
_diffrn_reflns_number 8176
_diffrn_reflns_theta_full 26.342
_diffrn_reflns_theta_max 27.439
_diffrn_reflns_theta_min 5.155
_diffrn_standards_number 0
_exptl_absorpt_coefficient_mu 1.489
_exptl_absorpt_correction_T_max 0.86
_exptl_absorpt_correction_T_min 0.86
_exptl_absorpt_correction_type multi-scan
_exptl_absorpt_process_details 'DENZO/SCALEPACK (Otwinowski & Minor, 1997)'
_exptl_crystal_colour none
_exptl_crystal_density_diffrn 1.437
_exptl_crystal_description block
_exptl_crystal_F_000 824
_exptl_crystal_size_max 0.10
_exptl_crystal_size_mid 0.10
_exptl_crystal_size_min 0.10
_refine_diff_density_max 1.75
_refine_diff_density_min -1.68
_refine_ls_extinction_method None
_refine_ls_goodness_of_fit_ref 1.0785
_refine_ls_hydrogen_treatment constr
_refine_ls_matrix_type full
_refine_ls_number_parameters 435
_refine_ls_number_reflns 6609
_refine_ls_number_restraints 1
_refine_ls_R_factor_all 0.0856
_refine_ls_R_factor_gt 0.0703
_refine_ls_shift/su_max 0.000242
_refine_ls_structure_factor_coef F
_refine_ls_weighting_details
;
 Method, part 1, Chebychev polynomial, (Watkin, 1994, Prince, 1982) 
 [weight] = 1.0/[A~0~*T~0~(x)+A~1~*T~1~(x) ... +A~n-1~]*T~n-1~(x)] 
 where A~i~ are the Chebychev coefficients listed below and x= Fcalc/Fmax 
 Method = Robust Weighting (Prince, 1982) 
 W = [weight] * [1-(deltaF/6*sigmaF)^2^]^2^ 
 A~i~ are: 
 2.25 0.643 1.67 
;
_refine_ls_weighting_scheme calc
_refine_ls_wR_factor_all 0.0819
_refine_ls_wR_factor_gt 0.0721
_refine_ls_wR_factor_ref 0.0721
_reflns_limit_h_max 10
_reflns_limit_h_min -10
_reflns_limit_k_max 22
_reflns_limit_k_min -22
_reflns_limit_l_max 17
_reflns_limit_l_min 0
_reflns_number_gt 6609
_reflns_number_total 8165
_reflns_threshold_expression I>3.0\s(I)
_oxford_diffrn_Wilson_B_factor 2.71
_oxford_diffrn_Wilson_scale 3.79
_oxford_refine_ls_scale 0.5165(12)
_cod_data_source_file om901013b_si_001.cif
_cod_data_source_block compound_20
_cod_depositor_comments
;
The following automatic conversions were performed:

'_symmetry_cell_setting' value 'Monoclinic' changed to 'monoclinic'
according to /home/saulius/struct/CIF-dictionaries/cif_core.dic
dictionary named 'cif_core.dic' version 2.4.1 from 2010-06-29.

Automatic conversion script
Id: cif_fix_values 1715 2011-07-08 13:25:40Z adriana 
;
_cod_original_sg_symbol_H-M 'P 1 21 1 '
_cod_original_formula_sum 'C16 H21 Cl1 N6 Zn1'
_cod_database_code 4067549

loop_
_symmetry_equiv_pos_as_xyz
x,y,z
-x,y+1/2,-z

loop_
_atom_site_label
_atom_site_type_symbol
_atom_site_fract_x
_atom_site_fract_y
_atom_site_fract_z
_atom_site_U_iso_or_equiv
_atom_site_occupancy
_atom_site_adp_type
_atom_site_refinement_flags_posn
Zn1 Zn 0.74837(10) 0.38751(8) 0.38047(6) 0.0292 1.0000 Uani .
Cl1 Cl 0.8141(3) 0.50628(15) 0.3755(2) 0.0583 1.0000 Uani .
N1 N 0.6145(8) 0.3332(4) 0.2743(5) 0.0320 1.0000 Uani .
N2 N 0.5957(8) 0.2567(3) 0.2987(4) 0.0324 1.0000 Uani .
N3 N 0.6164(8) 0.3375(4) 0.4916(4) 0.0346 1.0000 Uani .
N4 N 0.6005(9) 0.2603(4) 0.4755(5) 0.0396 1.0000 Uani .
N5 N 0.9233(7) 0.3039(4) 0.3842(5) 0.0385 1.0000 Uani .
N6 N 0.8496(9) 0.2327(4) 0.3890(6) 0.0448 1.0000 Uani .
C1 C 0.5325(9) 0.3441(4) 0.1861(5) 0.0332 1.0000 Uani .
C2 C 0.4587(10) 0.2762(5) 0.1526(6) 0.0412 1.0000 Uani .
C3 C 0.4988(9) 0.2221(5) 0.2229(6) 0.0396 1.0000 Uani .
C4 C 0.5249(10) 0.4196(5) 0.1400(6) 0.0427 1.0000 Uani .
C5 C 0.4648(13) 0.1382(5) 0.2272(6) 0.0519 1.0000 Uani .
C6 C 0.5463(8) 0.3521(5) 0.5799(5) 0.0388 1.0000 Uani .
C7 C 0.4781(9) 0.2859(5) 0.6196(5) 0.0414 1.0000 Uani .
C8 C 0.5179(11) 0.2280(5) 0.5552(6) 0.0460 1.0000 Uani .
C9 C 0.5349(9) 0.4322(5) 0.6177(7) 0.0462 1.0000 Uani .
C10 C 0.4872(14) 0.1450(6) 0.5606(8) 0.0647 1.0000 Uani .
C11 C 1.0919(9) 0.2922(6) 0.3870(5) 0.0442 1.0000 Uani .
C12 C 1.1265(11) 0.2159(7) 0.3899(6) 0.0602 1.0000 Uani .
C13 C 0.9723(13) 0.1788(6) 0.3915(6) 0.0563 1.0000 Uani .
C14 C 1.2093(10) 0.3605(8) 0.3857(6) 0.0646 1.0000 Uani .
C15 C 0.9353(18) 0.0967(6) 0.3931(9) 0.0808 1.0000 Uani .
C16 C 0.6676(9) 0.2230(4) 0.3876(5) 0.0330 1.0000 Uani .
H21 H 0.3913 0.2683 0.0895 0.0507 1.0000 Uiso R
H41 H 0.4603 0.4175 0.0751 0.0463 1.0000 Uiso R
H42 H 0.6430 0.4379 0.1269 0.0463 1.0000 Uiso R
H43 H 0.4672 0.4554 0.1872 0.0463 1.0000 Uiso R
H51 H 0.3934 0.1233 0.1680 0.0632 1.0000 Uiso R
H52 H 0.5752 0.1102 0.2249 0.0632 1.0000 Uiso R
H53 H 0.4039 0.1250 0.2908 0.0632 1.0000 Uiso R
H71 H 0.4136 0.2815 0.6840 0.0448 1.0000 Uiso R
H91 H 0.4799 0.4342 0.6853 0.0577 1.0000 Uiso R
H92 H 0.6519 0.4540 0.6224 0.0577 1.0000 Uiso R
H93 H 0.4662 0.4623 0.5684 0.0577 1.0000 Uiso R
H101 H 0.4228 0.1327 0.6231 0.0726 1.0000 Uiso R
H102 H 0.5996 0.1186 0.5623 0.0726 1.0000 Uiso R
H103 H 0.4211 0.1275 0.5004 0.0726 1.0000 Uiso R
H121 H 1.2410 0.1914 0.3904 0.0726 1.0000 Uiso R
H141 H 1.3286 0.3413 0.3884 0.0735 1.0000 Uiso R
H142 H 1.1874 0.3935 0.4456 0.0735 1.0000 Uiso R
H143 H 1.1923 0.3909 0.3228 0.0735 1.0000 Uiso R
H151 H 1.0453 0.0684 0.3938 0.1021 1.0000 Uiso R
H152 H 0.8690 0.0835 0.4547 0.1021 1.0000 Uiso R
H153 H 0.8686 0.0822 0.3318 0.1021 1.0000 Uiso R
Zn101 Zn 0.75116(10) 0.36965(8) 0.88102(6) 0.0267 1.0000 Uani .
Cl101 Cl 0.7948(3) 0.49134(14) 0.87084(19) 0.0523 1.0000 Uani .
N12 N 0.7882(8) 0.2213(4) 0.8063(5) 0.0354 1.0000 Uani .
N101 N 0.8349(8) 0.2946(4) 0.7788(5) 0.0352 1.0000 Uani .
N103 N 0.8363(8) 0.3057(4) 0.9968(4) 0.0301 1.0000 Uani .
N104 N 0.7903(8) 0.2298(4) 0.9812(5) 0.0372 1.0000 Uani .
N105 N 0.5192(7) 0.3215(3) 0.8857(4) 0.0293 1.0000 Uani .
N106 N 0.5329(7) 0.2428(3) 0.8909(4) 0.0302 1.0000 Uani .
C101 C 0.9306(9) 0.2886(5) 0.6956(6) 0.0416 1.0000 Uani .
C102 C 0.9435(11) 0.2119(6) 0.6669(7) 0.0513 1.0000 Uani .
C103 C 0.8539(11) 0.1690(5) 0.7387(7) 0.0505 1.0000 Uani .
C104 C 1.0029(11) 0.3576(7) 0.6466(7) 0.0604 1.0000 Uani .
C105 C 0.8280(14) 0.0867(6) 0.7484(8) 0.0609 1.0000 Uani .
C106 C 0.9303(9) 0.3086(5) 1.0823(6) 0.0393 1.0000 Uani .
C107 C 0.9465(10) 0.2347(5) 1.1189(6) 0.0434 1.0000 Uani .
C108 C 0.8594(10) 0.1862(5) 1.0572(6) 0.0423 1.0000 Uani .
C109 C 1.0004(9) 0.3818(6) 1.1196(6) 0.0431 1.0000 Uani .
C110 C 0.8336(12) 0.1034(5) 1.0618(8) 0.0569 1.0000 Uani .
C111 C 0.3542(8) 0.3376(4) 0.8824(5) 0.0312 1.0000 Uani .
C112 C 0.2590(9) 0.2702(4) 0.8868(5) 0.0340 1.0000 Uani .
C113 C 0.3766(8) 0.2106(4) 0.8901(5) 0.0345 1.0000 Uani .
C114 C 0.2917(11) 0.4169(5) 0.8774(7) 0.0447 1.0000 Uani .
C115 C 0.3483(11) 0.1280(5) 0.8954(7) 0.0483 1.0000 Uani .
C116 C 0.6953(9) 0.2042(5) 0.8959(6) 0.0419 1.0000 Uani .
H1021 H 1.0053 0.1912 0.6073 0.0555 1.0000 Uiso R
H1041 H 1.1295 0.3539 0.6490 0.0613 1.0000 Uiso R
H1042 H 0.9643 0.3613 0.5750 0.0613 1.0000 Uiso R
H1043 H 0.9654 0.4039 0.6843 0.0613 1.0000 Uiso R
H1051 H 0.8851 0.0589 0.6924 0.0740 1.0000 Uiso R
H1052 H 0.8774 0.0701 0.8143 0.0740 1.0000 Uiso R
H1053 H 0.7037 0.0753 0.7472 0.0740 1.0000 Uiso R
H1071 H 1.0119 0.2193 1.1803 0.0533 1.0000 Uiso R
H1091 H 0.9605 0.3997 1.1869 0.0526 1.0000 Uiso R
H1092 H 1.1267 0.3865 1.1161 0.0526 1.0000 Uiso R
H1093 H 0.9562 0.4203 1.0707 0.0526 1.0000 Uiso R
H1101 H 0.8932 0.0816 1.1218 0.0706 1.0000 Uiso R
H1102 H 0.7094 0.0924 1.0664 0.0706 1.0000 Uiso R
H1103 H 0.8800 0.0800 0.9992 0.0706 1.0000 Uiso R
H1121 H 0.1326 0.2651 0.8855 0.0424 1.0000 Uiso R
H1141 H 0.1649 0.4184 0.8751 0.0507 1.0000 Uiso R
H1142 H 0.3332 0.4447 0.9383 0.0507 1.0000 Uiso R
H1143 H 0.3382 0.4415 0.8155 0.0507 1.0000 Uiso R
H1151 H 0.2234 0.1179 0.8946 0.0582 1.0000 Uiso R
H1152 H 0.3991 0.1070 0.9586 0.0582 1.0000 Uiso R
H1153 H 0.4019 0.1031 0.8358 0.0582 1.0000 Uiso R

loop_
_atom_site_aniso_label
_atom_site_aniso_U_11
_atom_site_aniso_U_22
_atom_site_aniso_U_33
_atom_site_aniso_U_23
_atom_site_aniso_U_13
_atom_site_aniso_U_12
Zn1 0.0224(4) 0.0419(7) 0.0231(5) -0.0023(4) 0.0001(3) -0.0026(3)
Cl1 0.0552(13) 0.0502(13) 0.0695(16) -0.0063(11) 0.0148(12) -0.0114(10)
N1 0.025(3) 0.038(3) 0.033(3) -0.003(2) -0.001(2) 0.003(2)
N2 0.033(3) 0.040(3) 0.024(3) 0.003(2) -0.007(2) -0.005(2)
N3 0.028(3) 0.049(4) 0.027(3) -0.003(2) 0.002(2) 0.002(2)
N4 0.036(4) 0.047(4) 0.036(3) 0.006(3) 0.003(3) 0.006(3)
N5 0.021(3) 0.065(4) 0.030(3) -0.003(3) 0.003(2) 0.002(3)
N6 0.044(4) 0.052(4) 0.038(4) 0.004(3) -0.017(3) 0.009(3)
C1 0.028(4) 0.053(4) 0.019(3) 0.001(3) -0.004(3) 0.001(3)
C2 0.039(4) 0.059(5) 0.025(4) -0.014(3) -0.002(3) -0.003(3)
C3 0.031(4) 0.054(5) 0.034(4) -0.018(3) -0.004(3) -0.004(3)
C4 0.033(4) 0.065(5) 0.031(4) 0.007(4) -0.005(3) 0.013(4)
C5 0.061(6) 0.052(5) 0.043(5) -0.012(4) 0.006(4) -0.015(4)
C6 0.019(3) 0.077(6) 0.021(3) -0.005(3) 0.005(2) 0.000(3)
C7 0.025(3) 0.080(6) 0.020(3) 0.005(3) -0.003(3) 0.003(3)
C8 0.040(4) 0.061(5) 0.037(4) 0.028(4) -0.002(3) -0.007(4)
C9 0.027(4) 0.075(6) 0.036(4) -0.013(4) -0.009(3) 0.007(4)
C10 0.065(7) 0.069(6) 0.060(6) 0.030(5) -0.008(5) -0.007(5)
C11 0.023(3) 0.090(6) 0.019(3) 0.005(4) 0.003(3) 0.017(4)
C12 0.038(4) 0.118(9) 0.024(4) -0.007(4) -0.004(3) 0.028(5)
C13 0.064(6) 0.073(6) 0.033(4) 0.010(4) 0.000(4) 0.032(5)
C14 0.025(4) 0.141(11) 0.028(4) -0.007(5) -0.001(3) -0.008(5)
C15 0.106(9) 0.068(7) 0.067(7) 0.004(6) -0.024(7) 0.042(6)
C16 0.035(4) 0.048(4) 0.016(3) 0.009(3) -0.004(3) 0.000(3)
Zn101 0.0252(4) 0.0340(6) 0.0209(4) 0.0014(4) -0.0003(3) 0.0011(3)
Cl101 0.0527(12) 0.0401(11) 0.0638(14) 0.0012(10) -0.0072(11) -0.0011(8)
N12 0.034(3) 0.044(3) 0.028(3) 0.001(3) 0.006(2) 0.010(2)
N101 0.025(3) 0.049(4) 0.031(3) 0.000(3) -0.001(2) 0.001(2)
N103 0.025(3) 0.042(3) 0.023(3) 0.002(2) -0.007(2) 0.004(2)
N104 0.037(4) 0.035(3) 0.040(3) 0.007(2) -0.002(3) 0.002(2)
N105 0.022(2) 0.039(3) 0.027(3) 0.003(2) 0.003(2) 0.004(2)
N106 0.029(3) 0.032(3) 0.030(3) -0.004(2) 0.006(2) 0.005(2)
C101 0.021(4) 0.070(5) 0.034(4) -0.012(4) 0.007(3) -0.001(3)
C102 0.035(4) 0.076(6) 0.043(5) -0.021(4) -0.001(3) 0.005(4)
C103 0.031(4) 0.061(6) 0.059(5) -0.023(4) -0.003(4) 0.018(4)
C104 0.034(4) 0.118(9) 0.028(4) 0.025(5) 0.007(3) -0.015(5)
C105 0.057(6) 0.058(6) 0.068(6) -0.021(5) 0.008(5) 0.011(4)
C106 0.022(3) 0.061(5) 0.035(4) 0.011(3) 0.007(3) 0.002(3)
C107 0.031(4) 0.062(5) 0.038(4) 0.016(4) 0.005(3) 0.014(3)
C108 0.032(4) 0.050(4) 0.045(4) 0.020(3) 0.000(3) 0.005(3)
C109 0.023(3) 0.081(6) 0.025(3) 0.005(4) -0.005(3) -0.007(4)
C110 0.048(5) 0.050(5) 0.072(6) 0.023(4) 0.008(4) 0.017(4)
C111 0.028(3) 0.045(4) 0.020(3) 0.004(3) -0.002(3) 0.008(3)
C112 0.028(3) 0.051(4) 0.023(3) -0.001(3) 0.001(3) 0.000(3)
C113 0.024(3) 0.049(4) 0.030(3) -0.005(3) 0.001(3) -0.005(3)
C114 0.030(4) 0.052(4) 0.051(5) -0.008(4) 0.002(3) 0.009(3)
C115 0.043(4) 0.049(5) 0.053(5) 0.000(4) 0.001(4) -0.006(3)
C116 0.026(3) 0.062(5) 0.037(4) -0.016(4) 0.004(3) 0.001(3)

loop_
_atom_type_symbol
_atom_type_scat_dispersion_real
_atom_type_scat_dispersion_imag
_atom_type_scat_Cromer_Mann_a1
_atom_type_scat_Cromer_Mann_b1
_atom_type_scat_Cromer_Mann_a2
_atom_type_scat_Cromer_Mann_b2
_atom_type_scat_Cromer_Mann_a3
_atom_type_scat_Cromer_Mann_b3
_atom_type_scat_Cromer_Mann_a4
_atom_type_scat_Cromer_Mann_b4
_atom_type_scat_Cromer_Mann_c
_atom_type_scat_source
C 0.0033 0.0016 2.3100 20.8439 1.0200 10.2075 1.5886 0.5687 0.8650 51.6512 0.2156 'International Tables Vol C 4.2.6.8 and 6.1.1.4'
H 0.0000 0.0000 0.4930 10.5109 0.3229 26.1257 0.1402 3.1424 0.0408 57.7998 0.0030 'International Tables Vol C 4.2.6.8 and 6.1.1.4'
N 0.0061 0.0033 12.2126 0.0057 3.1322 9.8933 2.0125 28.9975 1.1663 0.5826 -11.5290 'International Tables Vol C 4.2.6.8 and 6.1.1.4'
Zn 0.2839 1.4301 14.0743 3.2655 7.0318 0.2333 5.1652 10.3163 2.4100 58.7097 1.3041 'International Tables Vol C 4.2.6.8 and 6.1.1.4'
Cl 0.1484 0.1585 11.4604 0.0104 7.1964 1.1662 6.2556 18.5194 1.6455 47.7784 -9.5574 'International Tables Vol C 4.2.6.8 and 6.1.1.4'

loop_
_geom_angle_atom_site_label_1
_geom_angle_atom_site_label_2
_geom_angle_atom_site_label_3
_geom_angle
_geom_angle_publ_flag
Cl1 Zn1 N1 124.6(2) yes
Cl1 Zn1 N3 124.9(2) yes
N1 Zn1 N3 92.1(2) yes
Cl1 Zn1 N5 122.9(2) yes
N1 Zn1 N5 91.6(2) yes
N3 Zn1 N5 91.1(3) yes
Zn1 N1 N2 110.7(4) yes
Zn1 N1 C1 142.6(5) yes
N2 N1 C1 106.7(6) yes
N1 N2 C3 108.1(6) yes
N1 N2 C16 123.3(6) yes
C3 N2 C16 128.6(6) yes
Zn1 N3 N4 111.2(4) yes
Zn1 N3 C6 141.6(6) yes
N4 N3 C6 107.0(7) yes
N3 N4 C8 109.3(7) yes
N3 N4 C16 122.7(6) yes
C8 N4 C16 128.0(7) yes
Zn1 N5 N6 112.0(4) yes
Zn1 N5 C11 142.0(6) yes
N6 N5 C11 106.0(7) yes
N5 N6 C13 109.6(8) yes
N5 N6 C16 121.6(6) yes
C13 N6 C16 128.8(8) yes
N1 C1 C2 110.6(7) yes
N1 C1 C4 120.7(7) yes
C2 C1 C4 128.6(7) yes
C1 C2 C3 106.3(6) yes
C1 C2 H21 127.1 no
C3 C2 H21 126.6 no
N2 C3 C2 108.3(7) yes
N2 C3 C5 119.8(7) yes
C2 C3 C5 131.9(7) yes
C1 C4 H41 110.3 no
C1 C4 H42 109.1 no
H41 C4 H42 109.5 no
C1 C4 H43 109.0 no
H41 C4 H43 109.5 no
H42 C4 H43 109.5 no
C3 C5 H51 109.1 no
C3 C5 H52 109.1 no
H51 C5 H52 109.5 no
C3 C5 H53 110.3 no
H51 C5 H53 109.5 no
H52 C5 H53 109.5 no
N3 C6 C7 109.7(8) yes
N3 C6 C9 120.4(8) yes
C7 C6 C9 129.6(7) yes
C6 C7 C8 107.2(7) yes
C6 C7 H71 126.1 no
C8 C7 H71 126.7 no
N4 C8 C7 106.7(7) yes
N4 C8 C10 121.6(9) yes
C7 C8 C10 131.7(8) yes
C6 C9 H91 111.2 no
C6 C9 H92 109.0 no
H91 C9 H92 109.5 no
C6 C9 H93 108.2 no
H91 C9 H93 109.5 no
H92 C9 H93 109.5 no
C8 C10 H101 109.7 no
C8 C10 H102 108.3 no
H101 C10 H102 109.5 no
C8 C10 H103 110.5 no
H101 C10 H103 109.5 no
H102 C10 H103 109.5 no
N5 C11 C12 110.3(8) yes
N5 C11 C14 118.8(8) yes
C12 C11 C14 130.9(8) yes
C11 C12 C13 106.8(7) yes
C11 C12 H121 127.0 no
C13 C12 H121 126.3 no
C12 C13 N6 107.3(9) yes
C12 C13 C15 129.7(9) yes
N6 C13 C15 123.0(10) yes
C11 C14 H141 107.7 no
C11 C14 H142 110.0 no
H141 C14 H142 109.5 no
C11 C14 H143 110.7 no
H141 C14 H143 109.5 no
H142 C14 H143 109.5 no
C13 C15 H151 108.4 no
C13 C15 H152 110.1 no
H151 C15 H152 109.5 no
C13 C15 H153 109.9 no
H151 C15 H153 109.5 no
H152 C15 H153 109.5 no
N6 C16 N4 107.7(6) yes
N6 C16 N2 110.5(6) yes
N4 C16 N2 109.5(6) yes
Cl101 Zn101 N101 123.5(2) yes
Cl101 Zn101 N103 122.96(19) yes
N101 Zn101 N103 92.3(2) yes
Cl101 Zn101 N105 124.04(17) yes
N101 Zn101 N105 92.6(2) yes
N103 Zn101 N105 92.3(2) yes
N101 N12 C103 110.1(7) yes
N101 N12 C116 123.5(6) yes
C103 N12 C116 126.3(7) yes
N12 N101 Zn101 110.0(4) yes
N12 N101 C101 107.1(6) yes
Zn101 N101 C101 142.6(6) yes
Zn101 N103 N104 109.5(4) yes
Zn101 N103 C106 142.9(6) yes
N104 N103 C106 107.5(6) yes
N103 N104 C108 108.7(6) yes
N103 N104 C116 123.6(6) yes
C108 N104 C116 127.6(7) yes
Zn101 N105 N106 110.5(4) yes
Zn101 N105 C111 142.7(5) yes
N106 N105 C111 106.8(5) yes
N105 N106 C113 110.2(5) yes
N105 N106 C116 122.5(6) yes
C113 N106 C116 127.3(6) yes
N101 C101 C102 109.8(8) yes
N101 C101 C104 120.8(8) yes
C102 C101 C104 129.4(8) yes
C101 C102 C103 107.0(7) yes
C101 C102 H1021 126.8 no
C103 C102 H1021 126.2 no
C102 C103 N12 105.9(8) yes
C102 C103 C105 131.1(8) yes
N12 C103 C105 122.9(9) yes
C101 C104 H1041 108.4 no
C101 C104 H1042 110.7 no
H1041 C104 H1042 109.5 no
C101 C104 H1043 109.2 no
H1041 C104 H1043 109.5 no
H1042 C104 H1043 109.5 no
C103 C105 H1051 110.7 no
C103 C105 H1052 108.2 no
H1051 C105 H1052 109.5 no
C103 C105 H1053 109.5 no
H1051 C105 H1053 109.5 no
H1052 C105 H1053 109.5 no
N103 C106 C107 107.9(8) yes
N103 C106 C109 120.9(7) yes
C107 C106 C109 131.2(8) yes
C106 C107 C108 109.1(7) yes
C106 C107 H1071 125.7 no
C108 C107 H1071 125.2 no
N104 C108 C107 106.8(7) yes
N104 C108 C110 121.8(8) yes
C107 C108 C110 131.4(8) yes
C106 C109 H1091 117.0 no
C106 C109 H1092 115.1 no
H1091 C109 H1092 109.5 no
C106 C109 H1093 104.0 no
H1091 C109 H1093 104.9 no
H1092 C109 H1093 104.9 no
C108 C110 H1101 110.4 no
C108 C110 H1102 109.3 no
H1101 C110 H1102 109.5 no
C108 C110 H1103 108.8 no
H1101 C110 H1103 109.5 no
H1102 C110 H1103 109.5 no
N105 C111 C112 109.9(6) yes
N105 C111 C114 121.8(7) yes
C112 C111 C114 128.2(6) yes
C111 C112 C113 106.2(6) yes
C111 C112 H1121 127.3 no
C113 C112 H1121 126.5 no
C112 C113 N106 106.8(6) yes
C112 C113 C115 129.7(7) yes
N106 C113 C115 123.4(7) yes
C111 C114 H1141 111.1 no
C111 C114 H1142 108.5 no
H1141 C114 H1142 109.5 no
C111 C114 H1143 108.8 no
H1141 C114 H1143 109.5 no
H1142 C114 H1143 109.5 no
C113 C115 H1151 108.9 no
C113 C115 H1152 110.2 no
H1151 C115 H1152 109.5 no
C113 C115 H1153 109.3 no
H1151 C115 H1153 109.5 no
H1152 C115 H1153 109.5 no
N106 C116 N12 108.5(7) yes
N106 C116 N104 110.3(6) yes
N12 C116 N104 108.9(6) yes

loop_
_geom_bond_atom_site_label_1
_geom_bond_atom_site_label_2
_geom_bond_distance
_geom_bond_publ_flag
Zn1 Cl1 2.152(3) yes
Zn1 N1 1.999(6) yes
Zn1 N3 2.013(6) yes
Zn1 N5 2.016(7) yes
N1 N2 1.392(9) yes
N1 C1 1.350(9) yes
N2 C3 1.400(9) yes
N2 C16 1.435(8) yes
N3 N4 1.379(9) yes
N3 C6 1.325(9) yes
N4 C8 1.370(10) yes
N4 C16 1.442(9) yes
N5 N6 1.381(10) yes
N5 C11 1.345(8) yes
N6 C13 1.354(11) yes
N6 C16 1.444(10) yes
C1 C2 1.400(11) yes
C1 C4 1.463(11) yes
C2 C3 1.369(12) yes
C2 H21 1.000 no
C3 C5 1.501(12) yes
C4 H41 1.000 no
C4 H42 1.000 no
C4 H43 1.000 no
C5 H51 1.000 no
C5 H52 1.000 no
C5 H53 1.000 no
C6 C7 1.388(12) yes
C6 C9 1.496(12) yes
C7 C8 1.367(13) yes
C7 H71 1.000 no
C8 C10 1.480(14) yes
C9 H91 1.000 no
C9 H92 1.000 no
C9 H93 1.000 no
C10 H101 1.000 no
C10 H102 1.000 no
C10 H103 1.000 no
C11 C12 1.368(14) yes
C11 C14 1.517(15) yes
C12 C13 1.380(15) yes
C12 H121 1.000 no
C13 C15 1.472(16) yes
C14 H141 1.000 no
C14 H142 1.000 no
C14 H143 1.000 no
C15 H151 1.000 no
C15 H152 1.000 no
C15 H153 1.000 no
Zn101 Cl101 2.171(2) yes
Zn101 N101 2.008(6) yes
Zn101 N103 2.017(5) yes
Zn101 N105 2.016(5) yes
N12 N101 1.389(9) yes
N12 C103 1.387(10) yes
N12 C116 1.433(10) yes
N101 C101 1.346(9) yes
N103 N104 1.398(9) yes
N103 C106 1.354(9) yes
N104 C108 1.377(9) yes
N104 C116 1.428(10) yes
N105 N106 1.388(8) yes
N105 C111 1.331(8) yes
N106 C113 1.355(9) yes
N106 C116 1.451(9) yes
C101 C102 1.405(13) yes
C101 C104 1.491(13) yes
C102 C103 1.408(14) yes
C102 H1021 1.000 no
C103 C105 1.467(14) yes
C104 H1041 1.000 no
C104 H1042 1.000 no
C104 H1043 1.000 no
C105 H1051 1.000 no
C105 H1052 1.000 no
C105 H1053 1.000 no
C106 C107 1.393(11) yes
C106 C109 1.484(13) yes
C107 C108 1.365(13) yes
C107 H1071 1.000 no
C108 C110 1.471(12) yes
C109 H1091 1.000 no
C109 H1092 1.000 no
C109 H1093 1.000 no
C110 H1101 1.000 no
C110 H1102 1.000 no
C110 H1103 1.000 no
C111 C112 1.405(10) yes
C111 C114 1.478(11) yes
C112 C113 1.399(10) yes
C112 H1121 1.000 no
C113 C115 1.470(11) yes
C114 H1141 1.000 no
C114 H1142 1.000 no
C114 H1143 1.000 no
C115 H1151 1.000 no
C115 H1152 1.000 no
C115 H1153 1.000 no

loop_
_oxford_twin_element_scale_factors
0.720(3)
0.280(3)
